data_4029945
loop_
_publ_author_name
'Pappenfus, Ted M.'
'Seidenkranz, Daniel T.'
'Lovander, Matthew D.'
'Beck, Travis L.'
'Karels, Brandon J.'
'Ogawa, Katsu'
'Janzen, Daron E.'

_publ_section_title
;
 Synthesis and Electronic Properties of Oxidized
 Benzo[1,2-b:4,5-b']dithiophenes.
;
_journal_issue 19
_journal_name_full 'The Journal of organic chemistry'
_journal_page_first 9408
_journal_page_last 9412
_journal_paper_doi 10.1021/jo5017585
_journal_volume 79
_journal_year 2014
_chemical_formula_moiety 'C22 H30 O6 S2'
_chemical_formula_sum 'C22 H30 O6 S2'
_chemical_formula_weight 454.60
_space_group_IT_number 2
_symmetry_cell_setting triclinic
_symmetry_Int_Tables_number 2
_symmetry_space_group_name_Hall '-P 1'
_symmetry_space_group_name_H-M 'P -1'
_atom_sites_solution_hydrogens geom
_atom_sites_solution_primary direct
_atom_sites_solution_secondary difmap
_cell_angle_alpha 63.897(5)
_cell_angle_beta 84.349(6)
_cell_angle_gamma 77.260(5)
_cell_formula_units_Z 1
_cell_length_a 5.7152(9)
_cell_length_b 10.2166(16)
_cell_length_c 11.0264(17)
_cell_measurement_reflns_used 5521
_cell_measurement_temperature 223
_cell_measurement_theta_max 27.60
_cell_measurement_theta_min 3.70
_cell_volume 563.93(15)
_computing_cell_refinement 'CrystalClear-SM Expert 2.0 r13'
_computing_data_collection 'CrystalClear-SM Expert 2.0 r13 (Rigaku, 2011)'
_computing_data_reduction 'CrystalClear-SM Expert 2.0 r13'
_computing_molecular_graphics 'CrystalStructure 4.0'
_computing_publication_material 'CrystalStructure 4.0 (Rigaku, 2010)'
_computing_structure_refinement 'SHELXL97 (Sheldrick, 2008)'
_computing_structure_solution 'SHELXS97 (Sheldrick, 2008)'
_diffrn_ambient_temperature 223
_diffrn_detector_area_resol_mean 6.827
_diffrn_measured_fraction_theta_full 0.996
_diffrn_measured_fraction_theta_max 0.996
_diffrn_measurement_device_type 'Rigaku XtaLAB mini'
_diffrn_measurement_method \w
_diffrn_radiation_type 'Mo K\a'
_diffrn_radiation_wavelength 0.71075
_diffrn_reflns_av_R_equivalents 0.0264
_diffrn_reflns_limit_h_max 7
_diffrn_reflns_limit_h_min -7
_diffrn_reflns_limit_k_max 13
_diffrn_reflns_limit_k_min -13
_diffrn_reflns_limit_l_max 14
_diffrn_reflns_limit_l_min -14
_diffrn_reflns_number 5726
_diffrn_reflns_theta_full 27.48
_diffrn_reflns_theta_max 27.48
_diffrn_standards_number 0
_exptl_absorpt_coefficient_mu 0.271
_exptl_absorpt_correction_T_max 0.934
_exptl_absorpt_correction_T_min 0.676
_exptl_absorpt_correction_type multi-scan
_exptl_absorpt_process_details 'REQAB (Rigaku, 1998)'
_exptl_crystal_colour yellow
_exptl_crystal_density_diffrn 1.338
_exptl_crystal_density_method 'not measured'
_exptl_crystal_description prism
_exptl_crystal_F_000 242.00
_exptl_crystal_size_max 0.530
_exptl_crystal_size_mid 0.330
_exptl_crystal_size_min 0.250
_refine_diff_density_max 0.370
_refine_diff_density_min -0.400
_refine_ls_extinction_method none
_refine_ls_goodness_of_fit_ref 1.047
_refine_ls_hydrogen_treatment constr
_refine_ls_number_parameters 137
_refine_ls_number_reflns 2586
_refine_ls_number_restraints 0
_refine_ls_R_factor_gt 0.0362
_refine_ls_shift/su_max 0.000
_refine_ls_structure_factor_coef Fsqd
_refine_ls_weighting_details 'w = 1/[\s^2^(Fo^2^)+(0.0495P)^2^+0.2073P] where P=(Fo^2^+2Fc^2^)/3'
_refine_ls_weighting_scheme calc
_refine_ls_wR_factor_ref 0.0990
_reflns_number_gt 2409
_reflns_number_total 2586
_reflns_threshold_expression F^2^>2.0\s(F^2^)
_cod_data_source_file jo5017585_si_002.cif
_cod_data_source_block TedDTS127
_cod_depositor_comments 'Adding full bibliography for 4029945--4029947.cif.'
_cod_original_cell_volume 563.93(16)
_cod_database_code 4029945

loop_
_symmetry_equiv_pos_site_id
_symmetry_equiv_pos_as_xyz
1 +X,+Y,+Z
2 -X,-Y,-Z

loop_
_atom_site_label
_atom_site_type_symbol
_atom_site_fract_x
_atom_site_fract_y
_atom_site_fract_z
_atom_site_U_iso_or_equiv
_atom_site_adp_type
_atom_site_occupancy
_atom_site_symmetry_multiplicity
_atom_site_calc_flag
_atom_site_refinement_flags
S1 S 0.10198(6) 0.67183(3) 0.52392(3) 0.02592(12) Uani 1.0 2 d .
O1 O 0.0716(2) 0.65846(12) 0.40192(11) 0.0345(3) Uani 1.0 2 d .
O2 O 0.31440(19) 0.58651(11) 0.60223(11) 0.0361(3) Uani 1.0 2 d .
O3 O 0.41457(18) 0.95570(12) 0.35526(11) 0.0338(3) Uani 1.0 2 d .
C1 C -0.1592(3) 0.64578(16) 0.62291(15) 0.0307(3) Uani 1.0 2 d .
C2 C -0.2650(3) 0.76987(16) 0.63452(15) 0.0296(3) Uani 1.0 2 d .
C3 C -0.1394(3) 0.89477(15) 0.56585(14) 0.0252(3) Uani 1.0 2 d .
C4 C 0.0657(3) 0.86348(14) 0.49477(13) 0.0241(3) Uani 1.0 2 d .
C5 C 0.2116(3) 0.96781(15) 0.42708(13) 0.0251(3) Uani 1.0 2 d .
C6 C 0.4636(3) 0.84694(16) 0.30000(15) 0.0297(3) Uani 1.0 2 d .
C7 C 0.6520(3) 0.89135(16) 0.19113(15) 0.0299(3) Uani 1.0 2 d .
C8 C 0.7221(3) 0.77663(17) 0.13302(15) 0.0319(4) Uani 1.0 2 d .
C9 C 0.9331(3) 0.80365(18) 0.03522(16) 0.0366(4) Uani 1.0 2 d .
C10 C 1.0009(4) 0.6887(3) -0.0214(2) 0.0475(5) Uani 1.0 2 d .
C11 C 1.2193(4) 0.7082(3) -0.1139(3) 0.0560(6) Uani 1.0 2 d .
H1 H -0.2166 0.5565 0.6623 0.0368 Uiso 1.0 2 calc R
H2 H -0.4086 0.7770 0.6828 0.0355 Uiso 1.0 2 calc R
H6A H 0.3171 0.8455 0.2618 0.0357 Uiso 1.0 2 calc R
H6B H 0.5223 0.7474 0.3711 0.0357 Uiso 1.0 2 calc R
H7A H 0.7941 0.8985 0.2291 0.0358 Uiso 1.0 2 calc R
H7B H 0.5893 0.9892 0.1188 0.0358 Uiso 1.0 2 calc R
H8A H 0.7634 0.6773 0.2076 0.0383 Uiso 1.0 2 calc R
H8B H 0.5835 0.7787 0.0861 0.0383 Uiso 1.0 2 calc R
H9A H 0.8919 0.9028 -0.0396 0.0439 Uiso 1.0 2 calc R
H9B H 1.0720 0.8016 0.0820 0.0439 Uiso 1.0 2 calc R
H10A H 0.8642 0.6944 -0.0718 0.0570 Uiso 1.0 2 calc R
H10B H 1.0330 0.5893 0.0540 0.0570 Uiso 1.0 2 calc R
H11A H 1.3584 0.6959 -0.0632 0.0672 Uiso 1.0 2 calc R
H11B H 1.1905 0.8069 -0.1881 0.0672 Uiso 1.0 2 calc R
H11C H 1.2483 0.6343 -0.1492 0.0672 Uiso 1.0 2 calc R

loop_
_atom_site_aniso_label
_atom_site_aniso_U_11
_atom_site_aniso_U_22
_atom_site_aniso_U_33
_atom_site_aniso_U_12
_atom_site_aniso_U_13
_atom_site_aniso_U_23
S1 0.0300(2) 0.02000(18) 0.0309(2) -0.00610(13) 0.00592(13) -0.01447(14)
O1 0.0461(7) 0.0305(6) 0.0361(6) -0.0118(5) 0.0076(5) -0.0222(5)
O2 0.0333(6) 0.0274(6) 0.0427(6) -0.0023(5) 0.0014(5) -0.0128(5)
O3 0.0317(6) 0.0331(6) 0.0471(6) -0.0115(5) 0.0179(5) -0.0280(5)
C1 0.0348(8) 0.0252(7) 0.0355(8) -0.0128(6) 0.0091(6) -0.0148(6)
C2 0.0298(7) 0.0282(7) 0.0350(8) -0.0104(6) 0.0095(6) -0.0172(6)
C3 0.0277(7) 0.0238(7) 0.0274(7) -0.0073(5) 0.0046(5) -0.0141(6)
C4 0.0280(7) 0.0212(6) 0.0273(7) -0.0056(5) 0.0036(5) -0.0147(5)
C5 0.0264(7) 0.0244(7) 0.0275(7) -0.0050(5) 0.0055(5) -0.0150(6)
C6 0.0349(8) 0.0268(7) 0.0325(7) -0.0075(6) 0.0108(6) -0.0189(6)
C7 0.0340(8) 0.0250(7) 0.0306(7) -0.0062(6) 0.0099(6) -0.0139(6)
C8 0.0379(8) 0.0306(8) 0.0306(7) -0.0089(6) 0.0102(6) -0.0174(6)
C9 0.0412(9) 0.0374(8) 0.0385(9) -0.0126(7) 0.0153(7) -0.0238(7)
C10 0.0531(11) 0.0561(11) 0.0524(10) -0.0210(9) 0.0228(9) -0.0404(10)
C11 0.0534(11) 0.0749(14) 0.0614(12) -0.0193(10) 0.0244(10) -0.0509(12)

loop_
_atom_type_symbol
_atom_type_description
_atom_type_scat_dispersion_real
_atom_type_scat_dispersion_imag
_atom_type_scat_source
C C 0.0033 0.0016
;
International Tables for Crystallography
(1992, Vol. C, Tables 4.2.6.8 and 6.1.1.4)
;
H H 0.0000 0.0000
;
International Tables for Crystallography
(1992, Vol. C, Table 6.1.1.4)
;
O O 0.0106 0.0060
;
International Tables for Crystallography
(1992, Vol. C, Tables 4.2.6.8 and 6.1.1.4)
;
S S 0.1246 0.1234
;
International Tables for Crystallography
(1992, Vol. C, Tables 4.2.6.8 and 6.1.1.4)
;

loop_
_geom_angle_atom_site_label_1
_geom_angle_atom_site_label_2
_geom_angle_atom_site_label_3
_geom_angle
_geom_angle_publ_flag
_geom_angle_site_symmetry_1
_geom_angle_site_symmetry_3
O1 S1 O2 117.94(8) yes . .
O1 S1 C1 109.52(9) yes . .
O1 S1 C4 111.99(7) yes . .
O2 S1 C1 111.85(7) yes . .
O2 S1 C4 109.42(8) yes . .
C1 S1 C4 93.47(7) yes . .
C5 O3 C6 119.99(14) yes . .
S1 C1 C2 110.82(12) yes . .
C1 C2 C3 114.73(14) yes . .
C2 C3 C4 113.74(14) yes . .
C2 C3 C5 123.90(13) yes . 2_576
C4 C3 C5 122.34(13) yes . 2_576
S1 C4 C3 107.17(10) yes . .
S1 C4 C5 131.09(11) yes . .
C3 C4 C5 121.52(15) yes . .
O3 C5 C3 114.70(13) yes . 2_576
O3 C5 C4 129.16(15) yes . .
C3 C5 C4 116.15(13) yes 2_576 .
O3 C6 C7 107.51(14) yes . .
C6 C7 C8 110.36(14) yes . .
C7 C8 C9 113.28(15) yes . .
C8 C9 C10 112.68(17) yes . .
C9 C10 C11 113.8(2) yes . .
S1 C1 H1 124.588 no . .
C2 C1 H1 124.590 no . .
C1 C2 H2 122.635 no . .
C3 C2 H2 122.633 no . .
O3 C6 H6A 110.216 no . .
O3 C6 H6B 110.217 no . .
C7 C6 H6A 110.204 no . .
C7 C6 H6B 110.205 no . .
H6A C6 H6B 108.492 no . .
C6 C7 H7A 109.581 no . .
C6 C7 H7B 109.579 no . .
C8 C7 H7A 109.585 no . .
C8 C7 H7B 109.584 no . .
H7A C7 H7B 108.117 no . .
C7 C8 H8A 108.914 no . .
C7 C8 H8B 108.919 no . .
C9 C8 H8A 108.918 no . .
C9 C8 H8B 108.915 no . .
H8A C8 H8B 107.746 no . .
C8 C9 H9A 109.059 no . .
C8 C9 H9B 109.060 no . .
C10 C9 H9A 109.058 no . .
C10 C9 H9B 109.056 no . .
H9A C9 H9B 107.809 no . .
C9 C10 H10A 108.791 no . .
C9 C10 H10B 108.788 no . .
C11 C10 H10A 108.788 no . .
C11 C10 H10B 108.790 no . .
H10A C10 H10B 107.678 no . .
C10 C11 H11A 109.468 no . .
C10 C11 H11B 109.469 no . .
C10 C11 H11C 109.474 no . .
H11A C11 H11B 109.463 no . .
H11A C11 H11C 109.475 no . .
H11B C11 H11C 109.478 no . .

loop_
_geom_bond_atom_site_label_1
_geom_bond_atom_site_label_2
_geom_bond_distance
_geom_bond_publ_flag
_geom_bond_site_symmetry_2
S1 O1 1.4411(15) yes .
S1 O2 1.4341(11) yes .
S1 C1 1.7577(16) yes .
S1 C4 1.8057(16) yes .
O3 C5 1.3529(18) yes .
O3 C6 1.452(3) yes .
C1 C2 1.334(3) yes .
C2 C3 1.471(3) yes .
C3 C4 1.402(2) yes .
C3 C5 1.408(3) yes 2_576
C4 C5 1.399(2) yes .
C6 C7 1.513(2) yes .
C7 C8 1.532(3) yes .
C8 C9 1.524(3) yes .
C9 C10 1.522(4) yes .
C10 C11 1.522(3) yes .
C1 H1 0.940 no .
C2 H2 0.940 no .
C6 H6A 0.980 no .
C6 H6B 0.980 no .
C7 H7A 0.980 no .
C7 H7B 0.980 no .
C8 H8A 0.980 no .
C8 H8B 0.980 no .
C9 H9A 0.980 no .
C9 H9B 0.980 no .
C10 H10A 0.980 no .
C10 H10B 0.980 no .
C11 H11A 0.970 no .
C11 H11B 0.970 no .
C11 H11C 0.970 no .

loop_
_geom_contact_atom_site_label_1
_geom_contact_atom_site_label_2
_geom_contact_distance
_geom_contact_publ_flag
_geom_contact_site_symmetry_2
S1 O3 3.4563(13) no .
S1 C6 3.2106(16) no .
O1 C2 3.494(3) no .
O1 C3 3.560(3) no .
O1 C5 3.555(3) no .
O1 C6 3.081(2) no .
O2 C2 3.4959(19) no .
O2 C3 3.5067(18) no .
O2 C5 3.4415(17) no .
O2 C6 3.3987(17) no .
O3 C2 2.794(3) no 2_576
C3 C3 2.753(2) no 2_576
C4 C4 2.775(3) no 2_576
C4 C6 3.000(2) no .
C5 C5 2.886(2) no 2_576
S1 O1 3.4536(15) no 2_566
O1 S1 3.4536(15) no 2_566
O1 O1 3.2386(16) no 2_566
O1 C1 3.166(3) no 2_566
O1 C6 3.5996(19) no 1_455
O1 C7 3.2446(17) no 1_455
O1 C8 3.345(2) no 1_455
O2 C1 3.245(3) no 1_655
O2 C2 3.486(3) no 1_655
O3 C2 3.2972(19) no 1_655
O3 C3 3.387(2) no 1_655
C1 O1 3.166(3) no 2_566
C1 O2 3.245(3) no 1_455
C2 O2 3.486(3) no 1_455
C2 O3 3.2972(19) no 1_455
C2 C5 3.589(2) no 1_455
C3 O3 3.387(2) no 1_455
C5 C2 3.589(2) no 1_655
C6 O1 3.5996(19) no 1_655
C7 O1 3.2446(17) no 1_655
C8 O1 3.345(2) no 1_655
S1 H2 3.4648 no .
S1 H6A 2.9603 no .
S1 H6B 2.8431 no .
O1 H1 3.0389 no .
O1 H6A 2.4828 no .
O1 H6B 2.8577 no .
O2 H1 3.0947 no .
O2 H6A 3.5157 no .
O2 H6B 2.6812 no .
O3 H2 2.5672 no 2_576
O3 H7A 2.5581 no .
O3 H7B 2.6006 no .
C3 H1 3.2581 no .
C4 H1 3.5212 no .
C4 H2 3.2811 no .
C4 H6A 2.8759 no .
C4 H6B 3.0713 no .
C5 H2 2.7896 no 2_576
C5 H6A 2.5894 no .
C5 H6B 2.8014 no .
C6 H8A 2.6228 no .
C6 H8B 2.7273 no .
C7 H9A 2.7368 no .
C7 H9B 2.7350 no .
C8 H6A 2.7171 no .
C8 H6B 2.6748 no .
C8 H10A 2.7338 no .
C8 H10B 2.6912 no .
C9 H7A 2.7000 no .
C9 H7B 2.8005 no .
C9 H11A 2.7658 no .
C9 H11B 2.7321 no .
C9 H11C 3.3724 no .
C10 H8A 2.7143 no .
C10 H8B 2.7161 no .
C11 H9A 2.7591 no .
C11 H9B 2.7172 no .
H1 H2 2.3744 no .
H6A H7A 2.8538 no .
H6A H7B 2.3558 no .
H6A H8A 2.9132 no .
H6A H8B 2.5809 no .
H6B H7A 2.3870 no .
H6B H7B 2.8540 no .
H6B H8A 2.4238 no .
H6B H8B 3.0084 no .
H7A H8A 2.4190 no .
H7A H8B 2.8563 no .
H7A H9A 2.9439 no .
H7A H9B 2.5190 no .
H7B H8A 2.8555 no .
H7B H8B 2.3400 no .
H7B H9A 2.6293 no .
H7B H9B 3.0951 no .
H8A H9A 2.8471 no .
H8A H9B 2.3669 no .
H8A H10A 3.0123 no .
H8A H10B 2.5031 no .
H8B H9A 2.3655 no .
H8B H9B 2.8471 no .
H8B H10A 2.5506 no .
H8B H10B 2.9497 no .
H9A H10A 2.3471 no .
H9A H10B 2.8443 no .
H9A H11A 3.0829 no .
H9A H11B 2.5834 no .
H9B H10A 2.8445 no .
H9B H10B 2.3806 no .
H9B H11A 2.5757 no .
H9B H11B 2.9674 no .
H10A H11A 2.8392 no .
H10A H11B 2.3710 no .
H10A H11C 2.3285 no .
H10B H11A 2.3444 no .
H10B H11B 2.8399 no .
H10B H11C 2.3545 no .
S1 H7A 3.4249 no 1_455
S1 H8A 3.4675 no 2_666
O1 H1 2.5420 no 2_566
O1 H6B 3.0783 no 1_455
O1 H7A 2.6319 no 1_455
O1 H8A 2.8219 no 1_455
O1 H9B 3.1693 no 1_455
O2 H1 2.7436 no 1_655
O2 H2 3.1996 no 1_655
O2 H6B 3.2194 no 2_666
O2 H8A 2.6887 no 2_666
O2 H11C 2.9641 no 1_456
O3 H2 3.3912 no 1_655
O3 H9A 3.5953 no 2_675
O3 H11B 3.4690 no 2_775
C1 H6B 3.1186 no 1_455
C1 H8A 3.4082 no 2_666
C1 H10B 3.3460 no 2_666
C1 H11C 3.5390 no 1_456
C2 H6B 3.3721 no 1_455
C2 H10A 3.1060 no 1_456
C2 H11B 3.5476 no 1_356
C2 H11B 3.5831 no 1_456
C2 H11C 3.5817 no 1_356
C2 H11C 3.5904 no 1_456
C3 H10A 3.5990 no 1_456
C3 H11B 3.1371 no 1_456
C4 H2 3.5423 no 1_655
C4 H7A 3.2933 no 1_455
C4 H11B 3.4064 no 1_456
C5 H2 3.3113 no 1_655
C5 H11B 3.3234 no 2_675
C6 H9A 3.3624 no 2_675
C7 H7B 3.4043 no 2_675
C7 H8B 3.5013 no 2_675
C7 H9A 3.4533 no 2_675
C7 H9A 3.5319 no 2_775
C7 H11B 3.3821 no 2_775
C8 H7B 3.1389 no 2_675
C8 H11A 3.5908 no 1_455
C9 H7B 3.3654 no 2_675
C9 H9A 3.3849 no 2_775
C10 H10A 3.5008 no 2_765
C10 H10B 3.0638 no 2_765
C10 H11C 3.5411 no 2_765
C11 H2 2.8941 no 1_754
C11 H7B 3.4762 no 2_775
C11 H8B 3.5594 no 1_655
C11 H10B 3.4257 no 2_765
H1 O1 2.5420 no 2_566
H1 O2 2.7436 no 1_455
H1 H6B 3.2393 no 1_455
H1 H8A 3.0754 no 2_666
H1 H9B 3.4737 no 2_666
H1 H10B 2.9937 no 2_666
H2 O2 3.1996 no 1_455
H2 O3 3.3912 no 1_455
H2 C4 3.5423 no 1_455
H2 C5 3.3113 no 1_455
H2 C11 2.8941 no 1_356
H2 H10A 2.9505 no 1_456
H2 H11A 2.8309 no 1_356
H2 H11B 2.6080 no 1_356
H2 H11C 2.7514 no 1_356
H6A H7A 2.9463 no 1_455
H6A H9A 2.7779 no 2_675
H6A H9B 2.7744 no 1_455
H6B O1 3.0783 no 1_655
H6B O2 3.2194 no 2_666
H6B C1 3.1186 no 1_655
H6B C2 3.3721 no 1_655
H6B H1 3.2393 no 1_655
H7A S1 3.4249 no 1_655
H7A O1 2.6319 no 1_655
H7A C4 3.2933 no 1_655
H7A H6A 2.9463 no 1_655
H7A H9A 2.9734 no 2_775
H7A H11B 2.8600 no 2_775
H7B C7 3.4043 no 2_675
H7B C8 3.1389 no 2_675
H7B C9 3.3654 no 2_675
H7B C11 3.4762 no 2_775
H7B H7B 2.8068 no 2_675
H7B H8B 2.5287 no 2_675
H7B H9A 2.7984 no 2_675
H7B H9A 3.2946 no 2_775
H7B H9B 3.1675 no 2_775
H7B H10A 3.5395 no 2_675
H7B H11A 3.0766 no 2_775
H7B H11B 3.0410 no 2_775
H8A S1 3.4675 no 2_666
H8A O1 2.8219 no 1_655
H8A O2 2.6887 no 2_666
H8A C1 3.4082 no 2_666
H8A H1 3.0754 no 2_666
H8A H11C 3.5294 no 2_765
H8B C7 3.5013 no 2_675
H8B C11 3.5594 no 1_455
H8B H7B 2.5287 no 2_675
H8B H9B 2.8840 no 1_455
H8B H11A 2.6833 no 1_455
H9A O3 3.5953 no 2_675
H9A C6 3.3624 no 2_675
H9A C7 3.4533 no 2_675
H9A C7 3.5319 no 2_775
H9A C9 3.3849 no 2_775
H9A H6A 2.7779 no 2_675
H9A H7A 2.9734 no 2_775
H9A H7B 2.7984 no 2_675
H9A H7B 3.2946 no 2_775
H9A H9A 3.0093 no 2_775
H9A H9B 2.8971 no 2_775
H9B O1 3.1693 no 1_655
H9B H1 3.4737 no 2_666
H9B H6A 2.7744 no 1_655
H9B H7B 3.1675 no 2_775
H9B H8B 2.8840 no 1_655
H9B H9A 2.8971 no 2_775
H9B H9B 3.5703 no 2_775
H10A C2 3.1060 no 1_654
H10A C3 3.5990 no 1_654
H10A C10 3.5008 no 2_765
H10A H2 2.9505 no 1_654
H10A H7B 3.5395 no 2_675
H10A H10A 3.5957 no 2_765
H10A H10B 2.7489 no 2_765
H10A H11A 2.8796 no 1_455
H10A H11C 3.3277 no 2_765
H10B C1 3.3460 no 2_666
H10B C10 3.0638 no 2_765
H10B C11 3.4257 no 2_765
H10B H1 2.9937 no 2_666
H10B H10A 2.7489 no 2_765
H10B H10B 2.6816 no 2_765
H10B H11C 2.8430 no 2_765
H11A C8 3.5908 no 1_655
H11A H2 2.8309 no 1_754
H11A H7B 3.0766 no 2_775
H11A H8B 2.6833 no 1_655
H11A H10A 2.8796 no 1_655
H11A H11C 3.5580 no 2_865
H11B O3 3.4690 no 2_775
H11B C2 3.5831 no 1_654
H11B C2 3.5476 no 1_754
H11B C3 3.1371 no 1_654
H11B C4 3.4064 no 1_654
H11B C5 3.3234 no 2_675
H11B C7 3.3821 no 2_775
H11B H2 2.6080 no 1_754
H11B H7A 2.8600 no 2_775
H11B H7B 3.0410 no 2_775
H11C O2 2.9641 no 1_654
H11C C1 3.5390 no 1_654
H11C C2 3.5904 no 1_654
H11C C2 3.5817 no 1_754
H11C C10 3.5411 no 2_765
H11C H2 2.7514 no 1_754
H11C H8A 3.5294 no 2_765
H11C H10A 3.3277 no 2_765
H11C H10B 2.8430 no 2_765
H11C H11A 3.5580 no 2_865

loop_
_geom_torsion_atom_site_label_1
_geom_torsion_atom_site_label_2
_geom_torsion_atom_site_label_3
_geom_torsion_atom_site_label_4
_geom_torsion
_geom_torsion_publ_flag
_geom_torsion_site_symmetry_1
_geom_torsion_site_symmetry_3
_geom_torsion_site_symmetry_4
O1 S1 C1 C2 -115.26(11) no . . .
O1 S1 C4 C3 114.50(9) no . . .
O1 S1 C4 C5 -70.93(14) no . . .
O2 S1 C1 C2 112.07(11) no . . .
O2 S1 C4 C3 -112.80(9) no . . .
O2 S1 C4 C5 61.76(14) no . . .
C1 S1 C4 C3 1.83(10) no . . .
C1 S1 C4 C5 176.39(13) no . . .
C4 S1 C1 C2 -0.45(11) no . . .
C5 O3 C6 C7 162.14(10) no . . .
C6 O3 C5 C3 -158.40(10) no . . 2_576
C6 O3 C5 C4 21.79(19) no . . .
S1 C1 C2 C3 -1.06(18) no . . .
C1 C2 C3 C4 2.6(2) no . . .
C1 C2 C3 C5 -175.61(13) no . . 2_576
C2 C3 C4 S1 -2.71(16) no . . .
C2 C3 C4 C5 -177.90(12) no . . .
C2 C3 C5 O3 -2.4(2) no . 2_576 2_576
C2 C3 C5 C4 177.74(13) no . 2_576 2_576
C4 C3 C5 O3 179.51(12) no . 2_576 2_576
C4 C3 C5 C4 -0.3(2) no . 2_576 2_576
C5 C3 C4 S1 175.53(12) no 2_576 . .
C5 C3 C4 C5 0.3(2) no 2_576 . .
S1 C4 C5 O3 5.6(3) no . . .
S1 C4 C5 C3 -174.22(10) no . . 2_576
C3 C4 C5 O3 179.49(13) no . . .
C3 C4 C5 C3 -0.3(2) no . . 2_576
O3 C6 C7 C8 177.14(10) no . . .
C6 C7 C8 C9 -172.85(10) no . . .
C7 C8 C9 C10 179.87(11) no . . .
C8 C9 C10 C11 -177.02(12) no . . .
